data_8102059
loop_
_publ_author_name
'Hwang, I.-C.'
'Ha, K.'

_publ_section_title
;
Crystal structure of aqua(N,N,N',N'-tetrakis(2-pyridylmethyl)-1,2-
diaminocyclohexane)manganese(II) dibromide tetrahydrate, [Mn{C~6~H~10~N~2~
(C~6~H~6~N)~4~}(H~2~O)]Br~2~ &#x00B7; 4H~2~O
;
_journal_issue 4
_journal_name_full 'Zeitschrift f\"ur Kristallographie - New Crystal Structures'
_journal_page_first 468
_journal_page_last 470
_journal_volume 221
_journal_year 2006
_chemical_formula_moiety 'C30 H36 Mn N6 O, 4(H2O), 2(Br)'
_chemical_formula_structural '[Mn<C6H10N2(C6H6N)4>(H2O)]Br2 &#x00B7; 4H2O'
_chemical_formula_sum 'C30 H44 Br2 Mn N6 O5'
_chemical_formula_weight 783.47
_chemical_name_systematic
;aqua[N,N,N',N'-tetrakis(2-pyridylmethyl)-1,2-diaminocyclohexane]manganese(II)
 dibromide tetrahydrate
;
_space_group_IT_number 19
_symmetry_cell_setting orthorhombic
_symmetry_space_group_name_Hall 'P 2ac 2ab'
_symmetry_space_group_name_H-M 'P 21 21 21'
_atom_sites_solution_hydrogens geom
_atom_sites_solution_primary direct
_atom_sites_solution_secondary difmap
_audit_creation_method SHELXL-97
_cell_angle_alpha 90.00
_cell_angle_beta 90.00
_cell_angle_gamma 90.00
_cell_formula_units_Z 4
_cell_length_a 11.0771(6)
_cell_length_b 17.1592(9)
_cell_length_c 18.4825(10)
_cell_measurement_reflns_used 3079
_cell_measurement_temperature 293(2)
_cell_measurement_theta_max 20.39
_cell_measurement_theta_min 2.37
_cell_volume 3513.0(3)
_computing_cell_refinement 'SMART (Bruker, 2000)'
_computing_data_collection 'SMART (Bruker, 2000)'
_computing_data_reduction 'SAINT (Bruker, 2000)'
_computing_molecular_graphics 'ORTEP-III (Farrugia, 1997)'
_computing_publication_material SHELXL97
_computing_structure_refinement 'SHELXL-97 (Sheldrick, 1997)'
_computing_structure_solution 'SHELXS-97 (Sheldrick, 1997)'
_diffrn_ambient_temperature 293(2)
_diffrn_measured_fraction_theta_full 1.000
_diffrn_measured_fraction_theta_max 0.965
_diffrn_measurement_device_type 'Bruker SMART 1000 CCD'
_diffrn_measurement_method phi/omega
_diffrn_radiation_monochromator graphite
_diffrn_radiation_source 'fine-focus sealed tube'
_diffrn_radiation_type MoK\a
_diffrn_radiation_wavelength 0.71073
_diffrn_reflns_av_R_equivalents 0.0583
_diffrn_reflns_av_sigmaI/netI 0.1095
_diffrn_reflns_limit_h_max 14
_diffrn_reflns_limit_h_min -9
_diffrn_reflns_limit_k_max 21
_diffrn_reflns_limit_k_min -22
_diffrn_reflns_limit_l_max 24
_diffrn_reflns_limit_l_min -24
_diffrn_reflns_number 22299
_diffrn_reflns_theta_full 25.00
_diffrn_reflns_theta_max 28.26
_diffrn_reflns_theta_min 1.62
_diffrn_standards_decay_% 0
_diffrn_standards_interval_count 0
_diffrn_standards_interval_time 0
_diffrn_standards_number 0
_exptl_absorpt_coefficient_mu 2.695
_exptl_absorpt_correction_T_max 1.000000
_exptl_absorpt_correction_T_min 0.803632
_exptl_absorpt_correction_type multi-scan
_exptl_absorpt_process_details SADABS
_exptl_crystal_colour colorless
_exptl_crystal_density_diffrn 1.481
_exptl_crystal_density_method 'not measured'
_exptl_crystal_description needle
_exptl_crystal_F_000 1604
_exptl_crystal_size_max 0.1
_exptl_crystal_size_mid 0.1
_exptl_crystal_size_min 0.1
_refine_diff_density_max 0.713
_refine_diff_density_min -0.390
_refine_diff_density_rms 0.074
_refine_ls_abs_structure_details 'Flack H D (1983), Acta Cryst. A39, 876-881'
_refine_ls_abs_structure_Flack 0.00
_refine_ls_extinction_method none
_refine_ls_goodness_of_fit_ref 0.964
_refine_ls_hydrogen_treatment mixed
_refine_ls_matrix_type full
_refine_ls_number_parameters 397
_refine_ls_number_reflns 8109
_refine_ls_number_restraints 0
_refine_ls_restrained_S_all 0.964
_refine_ls_R_factor_all 0.1057
_refine_ls_R_factor_gt 0.0653
_refine_ls_shift/su_max 0.000
_refine_ls_shift/su_mean 0.000
_refine_ls_structure_factor_coef Fsqd
_refine_ls_weighting_details 'calc w=1/[\s^2^(Fo^2^)+(0.0417P)^2^+0.0000P] where P=(Fo^2^+2Fc^2^)/3'
_refine_ls_weighting_scheme calc
_refine_ls_wR_factor_gt 0.1119
_refine_ls_wR_factor_ref 0.1246
_reflns_number_gt 5050
_reflns_number_total 8109
_reflns_threshold_expression >2sigma(I)
_cod_data_source_file 1267-1891.cff
_cod_data_source_block tpdach
_cod_depositor_comments
;
The following automatic conversions were performed:
'_exptl_absorpt_correction_type' value 'Multi-scan' changed to
'multi-scan' according to
'/home/saulius/struct/CIF-dictionaries/cif_core.dic' dictionary named
'cif_core.dic' version 2.4.1 from 2010-06-29.

Automatic conversion script
Id: cif_fix_enum 1555 2011-01-17 13:19:09Z saulius 
;
_cod_original_sg_symbol_H-M P2(1)2(1)2(1)
_cod_database_code 8102059

loop_
_symmetry_equiv_pos_as_xyz
'x, y, z'
'-x+1/2, -y, z+1/2'
'-x, y+1/2, -z+1/2'
'x+1/2, -y+1/2, -z'

loop_
_atom_site_label
_atom_site_type_symbol
_atom_site_fract_x
_atom_site_fract_y
_atom_site_fract_z
_atom_site_U_iso_or_equiv
_atom_site_adp_type
_atom_site_occupancy
_atom_site_symmetry_multiplicity
_atom_site_Wyckoff_symbol
_atom_site_calc_flag
_atom_site_refinement_flags
_atom_site_disorder_assembly
_atom_site_disorder_group
Mn Mn 0.31588(8) 0.18568(5) 0.25449(4) 0.0304(2) Uani 1 4 a d . . .
O1 O 0.3525(4) 0.2082(2) 0.1384(2) 0.0500(13) Uani 1 4 a d . . .
H1WA H 0.3635 0.2731 0.1443 0.075 Uiso 1 4 a d . . .
H1WB H 0.3943 0.1757 0.1073 0.075 Uiso 1 4 a d . . .
N1 N 0.1208(5) 0.2336(3) 0.2168(3) 0.0465(15) Uani 1 4 a d . . .
N2 N 0.4138(5) 0.2982(3) 0.2775(3) 0.0377(13) Uani 1 4 a d . . .
N3 N 0.2087(4) 0.2503(3) 0.3529(2) 0.0257(11) Uani 1 4 a d . . .
N4 N 0.3533(4) 0.1140(3) 0.3664(2) 0.0270(11) Uani 1 4 a d . . .
N5 N 0.5114(4) 0.1285(3) 0.2492(3) 0.0343(12) Uani 1 4 a d . . .
N6 N 0.2213(4) 0.0672(3) 0.2413(3) 0.0372(12) Uani 1 4 a d . . .
C1 C 0.0823(7) 0.2402(4) 0.1487(3) 0.060(2) Uani 1 4 a d . . .
H1 H 0.1397 0.2375 0.1121 0.072 Uiso 1 4 a calc R . .
C2 C -0.0368(7) 0.2506(4) 0.1287(4) 0.056(2) Uani 1 4 a d . . .
H2 H -0.0596 0.2551 0.0804 0.068 Uiso 1 4 a calc R . .
C3 C -0.1190(7) 0.2540(4) 0.1831(4) 0.0536(19) Uani 1 4 a d . . .
H3 H -0.2005 0.2595 0.1723 0.064 Uiso 1 4 a calc R . .
C4 C -0.0832(6) 0.2494(4) 0.2534(4) 0.0466(17) Uani 1 4 a d . . .
H4 H -0.1390 0.2536 0.2908 0.056 Uiso 1 4 a calc R . .
C5 C 0.0383(6) 0.2384(3) 0.2681(3) 0.0317(15) Uani 1 4 a d . . .
C6 C 0.0801(5) 0.2323(4) 0.3462(3) 0.0359(16) Uani 1 4 a d . . .
H6A H 0.0339 0.2682 0.3758 0.043 Uiso 1 4 a calc R . .
H6B H 0.0653 0.1800 0.3638 0.043 Uiso 1 4 a calc R . .
C7 C 0.5272(6) 0.3143(4) 0.2542(3) 0.0416(15) Uani 1 4 a d . . .
H7 H 0.5645 0.2793 0.2230 0.050 Uiso 1 4 a calc R . .
C8 C 0.5890(6) 0.3793(4) 0.2746(3) 0.0449(18) Uani 1 4 a d . . .
H8 H 0.6662 0.3886 0.2568 0.054 Uiso 1 4 a calc R . .
C9 C 0.5365(7) 0.4306(4) 0.3212(4) 0.0471(18) Uani 1 4 a d . . .
H9 H 0.5783 0.4746 0.3366 0.057 Uiso 1 4 a calc R . .
C10 C 0.4211(7) 0.4167(3) 0.3454(3) 0.0408(17) Uani 1 4 a d . . .
H10 H 0.3836 0.4512 0.3770 0.049 Uiso 1 4 a calc R . .
C11 C 0.3620(6) 0.3506(3) 0.3218(3) 0.0261(13) Uani 1 4 a d . . .
C12 C 0.2328(6) 0.3348(3) 0.3398(3) 0.0330(15) Uani 1 4 a d . . .
H12A H 0.1823 0.3528 0.3003 0.040 Uiso 1 4 a calc R . .
H12B H 0.2109 0.3642 0.3827 0.040 Uiso 1 4 a calc R . .
C13 C 0.2574(6) 0.2283(3) 0.4255(3) 0.0292(14) Uani 1 4 a d . . .
H13 H 0.3359 0.2541 0.4304 0.035 Uiso 1 4 a calc R . .
C14 C 0.1801(6) 0.2548(4) 0.4899(3) 0.0401(15) Uani 1 4 a d . . .
H14A H 0.1702 0.3110 0.4879 0.048 Uiso 1 4 a calc R . .
H14B H 0.1008 0.2313 0.4863 0.048 Uiso 1 4 a calc R . .
C15 C 0.2358(6) 0.2330(4) 0.5609(3) 0.0455(18) Uani 1 4 a d . . .
H15A H 0.1833 0.2493 0.6001 0.055 Uiso 1 4 a calc R . .
H15B H 0.3126 0.2595 0.5664 0.055 Uiso 1 4 a calc R . .
C16 C 0.2549(6) 0.1462(4) 0.5645(3) 0.0430(18) Uani 1 4 a d . . .
H16A H 0.1775 0.1199 0.5618 0.052 Uiso 1 4 a calc R . .
H16B H 0.2920 0.1328 0.6104 0.052 Uiso 1 4 a calc R . .
C17 C 0.3354(6) 0.1183(4) 0.5027(3) 0.0412(17) Uani 1 4 a d . . .
H17A H 0.3446 0.0622 0.5055 0.049 Uiso 1 4 a calc R . .
H17B H 0.4147 0.1416 0.5074 0.049 Uiso 1 4 a calc R . .
C18 C 0.2811(5) 0.1403(3) 0.4294(3) 0.0246(13) Uani 1 4 a d . . .
H18 H 0.2025 0.1143 0.4261 0.030 Uiso 1 4 a calc R . .
C19 C 0.5812(7) 0.1195(4) 0.1907(4) 0.0441(18) Uani 1 4 a d . . .
H19 H 0.5493 0.1317 0.1455 0.053 Uiso 1 4 a calc R . .
C20 C 0.7003(7) 0.0924(4) 0.1947(4) 0.0471(19) Uani 1 4 a d . . .
H20 H 0.7475 0.0876 0.1534 0.056 Uiso 1 4 a calc R . .
C21 C 0.7445(6) 0.0734(4) 0.2607(4) 0.061(2) Uani 1 4 a d . . .
H21 H 0.8228 0.0544 0.2651 0.073 Uiso 1 4 a calc R . .
C22 C 0.6751(6) 0.0821(4) 0.3200(4) 0.0504(18) Uani 1 4 a d . . .
H22 H 0.7057 0.0693 0.3653 0.061 Uiso 1 4 a calc R . .
C23 C 0.5592(6) 0.1098(3) 0.3137(3) 0.0319(15) Uani 1 4 a d . . .
C24 C 0.4846(5) 0.1238(4) 0.3798(3) 0.0334(15) Uani 1 4 a d . . .
H24A H 0.5095 0.0878 0.4174 0.040 Uiso 1 4 a calc R . .
H24B H 0.4994 0.1763 0.3972 0.040 Uiso 1 4 a calc R . .
C25 C 0.1386(7) 0.0526(4) 0.1901(3) 0.0468(18) Uani 1 4 a d . . .
H25 H 0.1408 0.0823 0.1480 0.056 Uiso 1 4 a calc R . .
C26 C 0.0522(7) -0.0025(4) 0.1961(4) 0.057(2) Uani 1 4 a d . . .
H26 H -0.0026 -0.0115 0.1590 0.068 Uiso 1 4 a calc R . .
C27 C 0.0482(6) -0.0452(4) 0.2597(4) 0.055(2) Uani 1 4 a d . . .
H27 H -0.0135 -0.0811 0.2671 0.065 Uiso 1 4 a calc R . .
C28 C 0.1342(6) -0.0349(4) 0.3115(4) 0.0440(17) Uani 1 4 a d . . .
H28 H 0.1349 -0.0654 0.3531 0.053 Uiso 1 4 a calc R . .
C29 C 0.2198(6) 0.0220(3) 0.3007(3) 0.0302(15) Uani 1 4 a d . . .
C30 C 0.3249(6) 0.0308(3) 0.3510(3) 0.0313(14) Uani 1 4 a d . . .
H30A H 0.3071 0.0043 0.3961 0.038 Uiso 1 4 a calc R . .
H30B H 0.3952 0.0060 0.3297 0.038 Uiso 1 4 a calc R . .
Br1 Br 0.36416(8) 0.07164(5) 0.01709(4) 0.0646(2) Uani 1 4 a d . . .
Br2 Br 0.83092(7) 0.00060(4) 0.01826(4) 0.0597(2) Uani 1 4 a d . . .
O2 O 0.4302(7) 0.3472(4) 0.0843(4) 0.135(3) Uani 1 4 a d . . .
H2WA H 0.4130 0.3783 0.0381 0.202 Uiso 1 4 a d . . .
H2WB H 0.4675 0.2963 0.0844 0.202 Uiso 1 4 a d . . .
O3 O 0.0530(7) 0.5775(4) 0.0457(4) 0.133(3) Uani 1 4 a d . . .
H3WA H 0.1302 0.5677 0.0487 0.200 Uiso 1 4 a d . . .
H3WB H 0.0304 0.5759 0.0946 0.200 Uiso 1 4 a d . . .
O4 O 0.6405(6) 0.1509(3) 0.0032(3) 0.094(2) Uani 1 4 a d . . .
H4WA H 0.7168 0.1251 0.0315 0.141 Uiso 1 4 a d . . .
H4WB H 0.6629 0.1997 0.0000 0.141 Uiso 1 4 a d . . .
O5 O 0.6656(5) 0.3022(3) 0.0615(3) 0.0960(19) Uani 1 4 a d . . .
H5WA H 0.6519 0.3167 0.0127 0.144 Uiso 1 4 a d . . .
H5WB H 0.6638 0.3429 0.0822 0.144 Uiso 1 4 a d . . .

loop_
_atom_site_aniso_label
_atom_site_aniso_U_11
_atom_site_aniso_U_22
_atom_site_aniso_U_33
_atom_site_aniso_U_23
_atom_site_aniso_U_13
_atom_site_aniso_U_12
Mn 0.0323(5) 0.0334(5) 0.0255(4) -0.0018(4) 0.0017(5) -0.0022(4)
O1 0.057(3) 0.056(3) 0.037(2) -0.004(2) 0.010(3) 0.010(3)
N1 0.046(4) 0.069(4) 0.024(3) 0.001(3) -0.001(3) 0.009(3)
N2 0.036(3) 0.042(3) 0.035(3) 0.003(2) 0.007(3) -0.004(3)
N3 0.022(3) 0.033(3) 0.022(2) 0.002(2) 0.006(2) 0.002(2)
N4 0.024(3) 0.029(3) 0.029(2) -0.004(2) -0.002(2) 0.004(2)
N5 0.034(3) 0.039(3) 0.030(3) -0.001(3) 0.008(3) -0.004(2)
N6 0.037(3) 0.048(3) 0.027(3) -0.006(2) 0.000(3) -0.009(3)
C1 0.055(6) 0.097(6) 0.029(4) 0.010(4) 0.003(4) 0.007(5)
C2 0.056(5) 0.077(6) 0.036(4) 0.000(4) -0.014(4) 0.003(5)
C3 0.033(4) 0.062(5) 0.066(5) 0.013(4) -0.015(4) -0.005(4)
C4 0.034(4) 0.060(4) 0.046(4) 0.013(4) 0.005(4) -0.007(3)
C5 0.035(4) 0.034(3) 0.026(3) 0.003(3) 0.000(3) -0.002(3)
C6 0.026(4) 0.049(4) 0.033(4) 0.000(3) 0.006(3) -0.003(3)
C7 0.047(4) 0.040(4) 0.039(3) 0.001(3) 0.005(4) -0.002(4)
C8 0.030(4) 0.049(4) 0.056(4) 0.017(4) 0.002(3) -0.004(3)
C9 0.056(5) 0.026(4) 0.060(5) 0.005(3) -0.008(4) -0.020(4)
C10 0.057(5) 0.026(3) 0.040(4) 0.002(3) 0.001(4) -0.001(3)
C11 0.032(4) 0.021(3) 0.026(3) 0.008(2) 0.000(3) -0.002(3)
C12 0.039(4) 0.029(3) 0.031(3) 0.001(2) 0.004(3) 0.009(3)
C13 0.034(4) 0.030(3) 0.023(3) 0.000(2) 0.000(3) 0.002(3)
C14 0.043(4) 0.050(4) 0.027(3) -0.002(3) 0.006(3) 0.016(3)
C15 0.047(5) 0.057(5) 0.032(4) -0.009(3) 0.000(3) 0.008(4)
C16 0.042(4) 0.065(5) 0.022(3) 0.004(3) 0.003(3) 0.010(4)
C17 0.049(5) 0.050(4) 0.025(3) 0.004(3) 0.001(3) 0.009(4)
C18 0.024(3) 0.031(3) 0.019(3) 0.000(2) 0.005(3) -0.003(3)
C19 0.045(5) 0.052(4) 0.036(4) 0.004(3) 0.008(4) -0.008(4)
C20 0.047(5) 0.043(4) 0.051(4) -0.010(3) 0.022(4) -0.001(4)
C21 0.033(4) 0.073(5) 0.076(6) -0.011(5) 0.006(4) 0.011(4)
C22 0.033(4) 0.071(5) 0.047(4) -0.007(4) 0.005(4) 0.015(4)
C23 0.026(4) 0.031(3) 0.039(4) -0.006(3) 0.005(3) -0.003(3)
C24 0.036(4) 0.037(4) 0.028(3) -0.001(3) 0.008(3) 0.002(3)
C25 0.051(5) 0.050(4) 0.040(4) 0.000(3) -0.016(4) -0.003(4)
C26 0.049(5) 0.061(5) 0.060(5) -0.022(4) -0.017(4) 0.008(5)
C27 0.030(4) 0.046(4) 0.087(6) -0.009(4) -0.002(5) -0.010(3)
C28 0.040(4) 0.044(4) 0.047(4) -0.011(3) -0.004(4) -0.006(4)
C29 0.034(4) 0.024(3) 0.032(3) -0.012(2) 0.003(3) 0.002(3)
C30 0.039(4) 0.024(3) 0.031(3) -0.004(2) -0.001(3) -0.001(3)
Br1 0.0753(6) 0.0677(5) 0.0508(4) -0.0103(4) -0.0049(5) -0.0032(5)
Br2 0.0694(6) 0.0574(4) 0.0522(4) 0.0042(4) 0.0151(5) 0.0070(4)
O2 0.113(6) 0.130(6) 0.161(6) 0.096(5) 0.007(6) 0.013(5)
O3 0.106(6) 0.157(6) 0.137(6) -0.063(5) 0.002(5) 0.006(6)
O4 0.091(5) 0.087(4) 0.104(5) 0.032(3) 0.008(4) 0.013(4)
O5 0.083(5) 0.119(5) 0.086(4) 0.014(3) -0.017(4) 0.004(4)

loop_
_atom_type_symbol
_atom_type_description
_atom_type_scat_dispersion_real
_atom_type_scat_dispersion_imag
_atom_type_scat_source
C C 0.0033 0.0016 'International Tables Vol C Tables 4.2.6.8 and 6.1.1.4'
H H 0.0000 0.0000 'International Tables Vol C Tables 4.2.6.8 and 6.1.1.4'
Br Br -0.2901 2.4595 'International Tables Vol C Tables 4.2.6.8 and 6.1.1.4'
Mn Mn 0.3368 0.7283 'International Tables Vol C Tables 4.2.6.8 and 6.1.1.4'
N N 0.0061 0.0033 'International Tables Vol C Tables 4.2.6.8 and 6.1.1.4'
O O 0.0106 0.0060 'International Tables Vol C Tables 4.2.6.8 and 6.1.1.4'

loop_
_geom_angle_atom_site_label_1
_geom_angle_atom_site_label_2
_geom_angle_atom_site_label_3
_geom_angle
_geom_angle_site_symmetry_1
_geom_angle_site_symmetry_3
_geom_angle_publ_flag
O1 Mn N2 86.87(16) . . ?
O1 Mn N6 97.72(17) . . ?
N2 Mn N6 174.82(18) . . ?
O1 Mn N5 82.25(17) . . ?
N2 Mn N5 85.59(17) . . ?
N6 Mn N5 92.62(17) . . ?
O1 Mn N1 79.94(17) . . ?
N2 Mn N1 101.11(19) . . ?
N6 Mn N1 82.14(19) . . ?
N5 Mn N1 160.55(18) . . ?
O1 Mn N3 137.03(16) . . ?
N2 Mn N3 72.79(16) . . ?
N6 Mn N3 105.04(16) . . ?
N5 Mn N3 131.40(17) . . ?
N1 Mn N3 67.95(16) . . ?
O1 Mn N4 151.16(16) . . ?
N2 Mn N4 100.98(16) . . ?
N6 Mn N4 73.84(16) . . ?
N5 Mn N4 70.90(17) . . ?
N1 Mn N4 124.61(17) . . ?
N3 Mn N4 71.36(14) . . ?
Mn O1 H1WA 95.6(2) . . ?
Mn O1 H1WB 126.0(3) . . ?
H1WA O1 H1WB 127.1(5) . . ?
C5 N1 C1 116.9(6) . . ?
C5 N1 Mn 115.7(4) . . ?
C1 N1 Mn 125.9(5) . . ?
C11 N2 C7 116.9(6) . . ?
C11 N2 Mn 118.8(4) . . ?
C7 N2 Mn 124.0(4) . . ?
C6 N3 C12 111.4(5) . . ?
C6 N3 C13 112.0(4) . . ?
C12 N3 C13 109.1(4) . . ?
C6 N3 Mn 108.3(3) . . ?
C12 N3 Mn 103.5(3) . . ?
C13 N3 Mn 112.3(3) . . ?
C18 N4 C24 111.2(4) . . ?
C18 N4 C30 109.1(4) . . ?
C24 N4 C30 110.4(5) . . ?
C18 N4 Mn 114.8(3) . . ?
C24 N4 Mn 104.5(3) . . ?
C30 N4 Mn 106.6(3) . . ?
C19 N5 C23 117.5(5) . . ?
C19 N5 Mn 127.4(5) . . ?
C23 N5 Mn 114.8(4) . . ?
C25 N6 C29 117.4(5) . . ?
C25 N6 Mn 123.4(4) . . ?
C29 N6 Mn 115.4(4) . . ?
N1 C1 C2 124.7(7) . . ?
N1 C1 H1 117.7 . . ?
C2 C1 H1 117.7 . . ?
C3 C2 C1 116.5(6) . . ?
C3 C2 H2 121.7 . . ?
C1 C2 H2 121.7 . . ?
C2 C3 C4 120.6(7) . . ?
C2 C3 H3 119.7 . . ?
C4 C3 H3 119.7 . . ?
C3 C4 C5 118.6(7) . . ?
C3 C4 H4 120.7 . . ?
C5 C4 H4 120.7 . . ?
N1 C5 C4 122.6(6) . . ?
N1 C5 C6 117.9(5) . . ?
C4 C5 C6 119.5(6) . . ?
N3 C6 C5 111.3(5) . . ?
N3 C6 H6A 109.4 . . ?
C5 C6 H6A 109.4 . . ?
N3 C6 H6B 109.4 . . ?
C5 C6 H6B 109.4 . . ?
H6A C6 H6B 108.0 . . ?
N2 C7 C8 123.0(6) . . ?
N2 C7 H7 118.5 . . ?
C8 C7 H7 118.5 . . ?
C7 C8 C9 119.3(6) . . ?
C7 C8 H8 120.3 . . ?
C9 C8 H8 120.3 . . ?
C8 C9 C10 119.3(6) . . ?
C8 C9 H9 120.3 . . ?
C10 C9 H9 120.3 . . ?
C9 C10 C11 118.8(6) . . ?
C9 C10 H10 120.6 . . ?
C11 C10 H10 120.6 . . ?
N2 C11 C10 122.6(6) . . ?
N2 C11 C12 115.0(5) . . ?
C10 C11 C12 122.2(6) . . ?
C11 C12 N3 112.5(5) . . ?
C11 C12 H12A 109.1 . . ?
N3 C12 H12A 109.1 . . ?
C11 C12 H12B 109.1 . . ?
N3 C12 H12B 109.1 . . ?
H12A C12 H12B 107.8 . . ?
N3 C13 C18 110.6(4) . . ?
N3 C13 C14 114.8(5) . . ?
C18 C13 C14 110.6(5) . . ?
N3 C13 H13 106.8 . . ?
C18 C13 H13 106.8 . . ?
C14 C13 H13 106.8 . . ?
C15 C14 C13 112.0(5) . . ?
C15 C14 H14A 109.2 . . ?
C13 C14 H14A 109.2 . . ?
C15 C14 H14B 109.2 . . ?
C13 C14 H14B 109.2 . . ?
H14A C14 H14B 107.9 . . ?
C14 C15 C16 110.2(5) . . ?
C14 C15 H15A 109.6 . . ?
C16 C15 H15A 109.6 . . ?
C14 C15 H15B 109.6 . . ?
C16 C15 H15B 109.6 . . ?
H15A C15 H15B 108.1 . . ?
C15 C16 C17 111.0(5) . . ?
C15 C16 H16A 109.4 . . ?
C17 C16 H16A 109.4 . . ?
C15 C16 H16B 109.4 . . ?
C17 C16 H16B 109.4 . . ?
H16A C16 H16B 108.0 . . ?
C16 C17 C18 110.9(5) . . ?
C16 C17 H17A 109.5 . . ?
C18 C17 H17A 109.5 . . ?
C16 C17 H17B 109.5 . . ?
C18 C17 H17B 109.5 . . ?
H17A C17 H17B 108.1 . . ?
N4 C18 C17 114.1(4) . . ?
N4 C18 C13 110.8(4) . . ?
C17 C18 C13 110.5(4) . . ?
N4 C18 H18 107.0 . . ?
C17 C18 H18 107.0 . . ?
C13 C18 H18 107.0 . . ?
N5 C19 C20 122.6(7) . . ?
N5 C19 H19 118.7 . . ?
C20 C19 H19 118.7 . . ?
C21 C20 C19 118.0(7) . . ?
C21 C20 H20 121.0 . . ?
C19 C20 H20 121.0 . . ?
C22 C21 C20 120.0(7) . . ?
C22 C21 H21 120.0 . . ?
C20 C21 H21 120.0 . . ?
C21 C22 C23 120.2(7) . . ?
C21 C22 H22 119.9 . . ?
C23 C22 H22 119.9 . . ?
N5 C23 C22 121.7(6) . . ?
N5 C23 C24 118.0(6) . . ?
C22 C23 C24 120.2(6) . . ?
N4 C24 C23 112.7(5) . . ?
N4 C24 H24A 109.0 . . ?
C23 C24 H24A 109.0 . . ?
N4 C24 H24B 109.0 . . ?
C23 C24 H24B 109.0 . . ?
H24A C24 H24B 107.8 . . ?
N6 C25 C26 123.9(6) . . ?
N6 C25 H25 118.1 . . ?
C26 C25 H25 118.1 . . ?
C25 C26 C27 117.6(7) . . ?
C25 C26 H26 121.2 . . ?
C27 C26 H26 121.2 . . ?
C28 C27 C26 120.3(7) . . ?
C28 C27 H27 119.8 . . ?
C26 C27 H27 119.8 . . ?
C27 C28 C29 118.2(6) . . ?
C27 C28 H28 120.9 . . ?
C29 C28 H28 120.9 . . ?
N6 C29 C28 122.4(6) . . ?
N6 C29 C30 116.1(5) . . ?
C28 C29 C30 121.1(6) . . ?
N4 C30 C29 112.2(4) . . ?
N4 C30 H30A 109.2 . . ?
C29 C30 H30A 109.2 . . ?
N4 C30 H30B 109.2 . . ?
C29 C30 H30B 109.2 . . ?
H30A C30 H30B 107.9 . . ?
H2WA O2 H2WB 123.5(8) . . ?
H3WA O3 H3WB 101.2(7) . . ?
H4WA O4 H4WB 101.6(6) . . ?
H5WA O5 H5WB 102.8(6) . . ?

loop_
_geom_bond_atom_site_label_1
_geom_bond_atom_site_label_2
_geom_bond_distance
_geom_bond_site_symmetry_2
_geom_bond_publ_flag
Mn O1 2.218(4) . ?
Mn N2 2.255(5) . ?
Mn N6 2.300(5) . ?
Mn N5 2.380(5) . ?
Mn N1 2.415(6) . ?
Mn N3 2.439(4) . ?
Mn N4 2.442(4) . ?
O1 H1WA 1.126(4) . ?
O1 H1WB 0.924(4) . ?
N1 C5 1.319(7) . ?
N1 C1 1.334(7) . ?
N2 C11 1.345(7) . ?
N2 C7 1.356(8) . ?
N3 C6 1.462(7) . ?
N3 C12 1.494(6) . ?
N3 C13 1.495(6) . ?
N4 C18 1.483(6) . ?
N4 C24 1.484(7) . ?
N4 C30 1.489(6) . ?
N5 C19 1.338(8) . ?
N5 C23 1.344(7) . ?
N6 C25 1.340(7) . ?
N6 C29 1.344(7) . ?
C1 C2 1.382(9) . ?
C1 H1 0.9300 . ?
C2 C3 1.358(9) . ?
C2 H2 0.9300 . ?
C3 C4 1.360(9) . ?
C3 H3 0.9300 . ?
C4 C5 1.386(8) . ?
C4 H4 0.9300 . ?
C5 C6 1.518(7) . ?
C6 H6A 0.9700 . ?
C6 H6B 0.9700 . ?
C7 C8 1.361(8) . ?
C7 H7 0.9300 . ?
C8 C9 1.363(9) . ?
C8 H8 0.9300 . ?
C9 C10 1.374(9) . ?
C9 H9 0.9300 . ?
C10 C11 1.380(8) . ?
C10 H10 0.9300 . ?
C11 C12 1.494(8) . ?
C12 H12A 0.9700 . ?
C12 H12B 0.9700 . ?
C13 C18 1.534(7) . ?
C13 C14 1.535(7) . ?
C13 H13 0.9800 . ?
C14 C15 1.497(8) . ?
C14 H14A 0.9700 . ?
C14 H14B 0.9700 . ?
C15 C16 1.507(8) . ?
C15 H15A 0.9700 . ?
C15 H15B 0.9700 . ?
C16 C17 1.525(8) . ?
C16 H16A 0.9700 . ?
C16 H16B 0.9700 . ?
C17 C18 1.530(7) . ?
C17 H17A 0.9700 . ?
C17 H17B 0.9700 . ?
C18 H18 0.9800 . ?
C19 C20 1.401(9) . ?
C19 H19 0.9300 . ?
C20 C21 1.354(9) . ?
C20 H20 0.9300 . ?
C21 C22 1.347(9) . ?
C21 H21 0.9300 . ?
C22 C23 1.374(9) . ?
C22 H22 0.9300 . ?
C23 C24 1.494(8) . ?
C24 H24A 0.9700 . ?
C24 H24B 0.9700 . ?
C25 C26 1.350(9) . ?
C25 H25 0.9300 . ?
C26 C27 1.386(9) . ?
C26 H26 0.9300 . ?
C27 C28 1.362(9) . ?
C27 H27 0.9300 . ?
C28 C29 1.376(8) . ?
C28 H28 0.9300 . ?
C29 C30 1.497(8) . ?
C30 H30A 0.9700 . ?
C30 H30B 0.9700 . ?
O2 H2WA 1.025(6) . ?
O2 H2WB 0.966(7) . ?
O3 H3WA 0.873(7) . ?
O3 H3WB 0.938(7) . ?
O4 H4WA 1.088(6) . ?
O4 H4WB 0.876(5) . ?
O5 H5WA 0.949(5) . ?
O5 H5WB 0.796(6) . ?

loop_
_geom_torsion_atom_site_label_1
_geom_torsion_atom_site_label_2
_geom_torsion_atom_site_label_3
_geom_torsion_atom_site_label_4
_geom_torsion
_geom_torsion_site_symmetry_1
_geom_torsion_site_symmetry_2
_geom_torsion_site_symmetry_3
_geom_torsion_site_symmetry_4
_geom_torsion_publ_flag
O1 Mn N1 C5 -178.7(5) . . . . ?
N2 Mn N1 C5 -93.9(5) . . . . ?
N6 Mn N1 C5 82.0(5) . . . . ?
N5 Mn N1 C5 157.4(5) . . . . ?
N3 Mn N1 C5 -27.8(4) . . . . ?
N4 Mn N1 C5 17.9(5) . . . . ?
O1 Mn N1 C1 15.8(6) . . . . ?
N2 Mn N1 C1 100.6(6) . . . . ?
N6 Mn N1 C1 -83.5(6) . . . . ?
N5 Mn N1 C1 -8.1(10) . . . . ?
N3 Mn N1 C1 166.7(6) . . . . ?
N4 Mn N1 C1 -147.6(6) . . . . ?
O1 Mn N2 C11 131.4(4) . . . . ?
N6 Mn N2 C11 -76(2) . . . . ?
N5 Mn N2 C11 -146.2(4) . . . . ?
N1 Mn N2 C11 52.3(4) . . . . ?
N3 Mn N2 C11 -10.3(4) . . . . ?
N4 Mn N2 C11 -76.6(4) . . . . ?
O1 Mn N2 C7 -54.5(5) . . . . ?
N6 Mn N2 C7 98(2) . . . . ?
N5 Mn N2 C7 27.9(5) . . . . ?
N1 Mn N2 C7 -133.6(5) . . . . ?
N3 Mn N2 C7 163.9(5) . . . . ?
N4 Mn N2 C7 97.5(5) . . . . ?
O1 Mn N3 C6 81.3(4) . . . . ?
N2 Mn N3 C6 146.7(4) . . . . ?
N6 Mn N3 C6 -38.2(4) . . . . ?
N5 Mn N3 C6 -145.7(4) . . . . ?
N1 Mn N3 C6 36.6(4) . . . . ?
N4 Mn N3 C6 -104.9(4) . . . . ?
O1 Mn N3 C12 -37.0(4) . . . . ?
N2 Mn N3 C12 28.4(3) . . . . ?
N6 Mn N3 C12 -156.5(3) . . . . ?
N5 Mn N3 C12 96.0(4) . . . . ?
N1 Mn N3 C12 -81.7(3) . . . . ?
N4 Mn N3 C12 136.7(4) . . . . ?
O1 Mn N3 C13 -154.5(3) . . . . ?
N2 Mn N3 C13 -89.1(4) . . . . ?
N6 Mn N3 C13 86.0(4) . . . . ?
N5 Mn N3 C13 -21.5(4) . . . . ?
N1 Mn N3 C13 160.8(4) . . . . ?
N4 Mn N3 C13 19.2(3) . . . . ?
O1 Mn N4 C18 178.8(4) . . . . ?
N2 Mn N4 C18 75.1(4) . . . . ?
N6 Mn N4 C18 -104.9(4) . . . . ?
N5 Mn N4 C18 156.5(4) . . . . ?
N1 Mn N4 C18 -36.8(4) . . . . ?
N3 Mn N4 C18 7.6(3) . . . . ?
O1 Mn N4 C24 56.7(5) . . . . ?
N2 Mn N4 C24 -47.1(4) . . . . ?
N6 Mn N4 C24 133.0(4) . . . . ?
N5 Mn N4 C24 34.3(3) . . . . ?
N1 Mn N4 C24 -158.9(3) . . . . ?
N3 Mn N4 C24 -114.5(3) . . . . ?
O1 Mn N4 C30 -60.2(5) . . . . ?
N2 Mn N4 C30 -163.9(4) . . . . ?
N6 Mn N4 C30 16.1(4) . . . . ?
N5 Mn N4 C30 -82.6(4) . . . . ?
N1 Mn N4 C30 84.2(4) . . . . ?
N3 Mn N4 C30 128.6(4) . . . . ?
O1 Mn N5 C19 -4.0(5) . . . . ?
N2 Mn N5 C19 -91.5(5) . . . . ?
N6 Mn N5 C19 93.4(5) . . . . ?
N1 Mn N5 C19 19.8(9) . . . . ?
N3 Mn N5 C19 -153.8(5) . . . . ?
N4 Mn N5 C19 165.3(5) . . . . ?
O1 Mn N5 C23 169.9(4) . . . . ?
N2 Mn N5 C23 82.4(4) . . . . ?
N6 Mn N5 C23 -92.7(4) . . . . ?
N1 Mn N5 C23 -166.3(5) . . . . ?
N3 Mn N5 C23 20.0(5) . . . . ?
N4 Mn N5 C23 -20.8(4) . . . . ?
O1 Mn N6 C25 -43.6(5) . . . . ?
N2 Mn N6 C25 164.2(19) . . . . ?
N5 Mn N6 C25 -126.1(5) . . . . ?
N1 Mn N6 C25 35.1(5) . . . . ?
N3 Mn N6 C25 99.6(5) . . . . ?
N4 Mn N6 C25 164.7(5) . . . . ?
O1 Mn N6 C29 159.0(4) . . . . ?
N2 Mn N6 C29 7(2) . . . . ?
N5 Mn N6 C29 76.4(4) . . . . ?
N1 Mn N6 C29 -122.4(4) . . . . ?
N3 Mn N6 C29 -57.8(4) . . . . ?
N4 Mn N6 C29 7.2(4) . . . . ?
C5 N1 C1 C2 -0.8(12) . . . . ?
Mn N1 C1 C2 164.6(6) . . . . ?
N1 C1 C2 C3 -0.2(13) . . . . ?
C1 C2 C3 C4 1.8(12) . . . . ?
C2 C3 C4 C5 -2.3(11) . . . . ?
C1 N1 C5 C4 0.3(10) . . . . ?
Mn N1 C5 C4 -166.6(5) . . . . ?
C1 N1 C5 C6 -179.1(6) . . . . ?
Mn N1 C5 C6 14.0(7) . . . . ?
C3 C4 C5 N1 1.2(10) . . . . ?
C3 C4 C5 C6 -179.4(6) . . . . ?
C12 N3 C6 C5 69.8(6) . . . . ?
C13 N3 C6 C5 -167.7(4) . . . . ?
Mn N3 C6 C5 -43.4(6) . . . . ?
N1 C5 C6 N3 20.9(8) . . . . ?
C4 C5 C6 N3 -158.5(6) . . . . ?
C11 N2 C7 C8 0.8(9) . . . . ?
Mn N2 C7 C8 -173.4(5) . . . . ?
N2 C7 C8 C9 1.0(10) . . . . ?
C7 C8 C9 C10 -1.6(10) . . . . ?
C8 C9 C10 C11 0.4(9) . . . . ?
C7 N2 C11 C10 -2.2(8) . . . . ?
Mn N2 C11 C10 172.4(4) . . . . ?
C7 N2 C11 C12 173.9(5) . . . . ?
Mn N2 C11 C12 -11.6(6) . . . . ?
C9 C10 C11 N2 1.6(9) . . . . ?
C9 C10 C11 C12 -174.2(5) . . . . ?
N2 C11 C12 N3 40.6(6) . . . . ?
C10 C11 C12 N3 -143.3(5) . . . . ?
C6 N3 C12 C11 -160.8(5) . . . . ?
C13 N3 C12 C11 75.0(6) . . . . ?
Mn N3 C12 C11 -44.6(5) . . . . ?
C6 N3 C13 C18 78.8(6) . . . . ?
C12 N3 C13 C18 -157.5(5) . . . . ?
Mn N3 C13 C18 -43.4(5) . . . . ?
C6 N3 C13 C14 -47.3(7) . . . . ?
C12 N3 C13 C14 76.5(6) . . . . ?
Mn N3 C13 C14 -169.4(4) . . . . ?
N3 C13 C14 C15 -178.3(5) . . . . ?
C18 C13 C14 C15 55.7(7) . . . . ?
C13 C14 C15 C16 -57.5(7) . . . . ?
C14 C15 C16 C17 58.3(8) . . . . ?
C15 C16 C17 C18 -57.7(7) . . . . ?
C24 N4 C18 C17 -39.9(6) . . . . ?
C30 N4 C18 C17 82.1(6) . . . . ?
Mn N4 C18 C17 -158.3(4) . . . . ?
C24 N4 C18 C13 85.7(6) . . . . ?
C30 N4 C18 C13 -152.3(5) . . . . ?
Mn N4 C18 C13 -32.7(5) . . . . ?
C16 C17 C18 N4 -179.0(5) . . . . ?
C16 C17 C18 C13 55.2(7) . . . . ?
N3 C13 C18 N4 50.3(6) . . . . ?
C14 C13 C18 N4 178.7(5) . . . . ?
N3 C13 C18 C17 177.9(5) . . . . ?
C14 C13 C18 C17 -53.8(7) . . . . ?
C23 N5 C19 C20 -0.6(9) . . . . ?
Mn N5 C19 C20 173.1(5) . . . . ?
N5 C19 C20 C21 1.3(10) . . . . ?
C19 C20 C21 C22 -1.1(10) . . . . ?
C20 C21 C22 C23 0.3(11) . . . . ?
C19 N5 C23 C22 -0.2(9) . . . . ?
Mn N5 C23 C22 -174.8(5) . . . . ?
C19 N5 C23 C24 176.7(5) . . . . ?
Mn N5 C23 C24 2.2(6) . . . . ?
C21 C22 C23 N5 0.4(10) . . . . ?
C21 C22 C23 C24 -176.5(6) . . . . ?
C18 N4 C24 C23 -171.0(4) . . . . ?
C30 N4 C24 C23 67.7(6) . . . . ?
Mn N4 C24 C23 -46.5(5) . . . . ?
N5 C23 C24 N4 32.3(7) . . . . ?
C22 C23 C24 N4 -150.8(6) . . . . ?
C29 N6 C25 C26 2.3(10) . . . . ?
Mn N6 C25 C26 -154.7(5) . . . . ?
N6 C25 C26 C27 1.3(10) . . . . ?
C25 C26 C27 C28 -4.5(10) . . . . ?
C26 C27 C28 C29 3.9(10) . . . . ?
C25 N6 C29 C28 -3.0(8) . . . . ?
Mn N6 C29 C28 155.9(4) . . . . ?
C25 N6 C29 C30 170.3(5) . . . . ?
Mn N6 C29 C30 -30.9(6) . . . . ?
C27 C28 C29 N6 -0.1(9) . . . . ?
C27 C28 C29 C30 -173.0(6) . . . . ?
C18 N4 C30 C29 88.3(5) . . . . ?
C24 N4 C30 C29 -149.2(5) . . . . ?
Mn N4 C30 C29 -36.2(5) . . . . ?
N6 C29 C30 N4 47.1(7) . . . . ?
C28 C29 C30 N4 -139.5(5) . . . . ?
